data_2236553
loop_
_publ_author_name
'Hu, Hui-Ling'
'Yeh, Chun-Wei'

_publ_section_title
;
 Bis(2-aminopyrimidin-1-ium) sulfate
;
_journal_coeditor_code PV2583
_journal_issue 10
_journal_name_full 'Acta Crystallographica Section E'
_journal_page_first o2925
_journal_paper_doi 10.1107/S1600536812037725
_journal_volume 68
_journal_year 2012
_chemical_formula_iupac '2C4 H6 N3 +, S O4 2-'
_chemical_formula_moiety '2(C4 H6 N3 +), O4 S 2-'
_chemical_formula_sum 'C8 H12 N6 O4 S'
_chemical_formula_weight 288.30
_chemical_name_systematic
;
Bis(2-aminopyrimidin-1-ium) sulfate
;
_space_group_IT_number 14
_symmetry_cell_setting monoclinic
_symmetry_space_group_name_Hall '-P 2yn'
_symmetry_space_group_name_H-M 'P 1 21/n 1'
_atom_sites_solution_hydrogens geom
_atom_sites_solution_primary direct
_atom_sites_solution_secondary difmap
_audit_creation_method SHELXL-97
_cell_angle_alpha 90.00
_cell_angle_beta 97.206(2)
_cell_angle_gamma 90.00
_cell_formula_units_Z 4
_cell_length_a 8.1215(8)
_cell_length_b 11.4853(12)
_cell_length_c 13.0407(14)
_cell_measurement_reflns_used 3511
_cell_measurement_temperature 293(2)
_cell_measurement_theta_max 26.0025
_cell_measurement_theta_min 2.5265
_cell_volume 1206.8(2)
_computing_cell_refinement 'SAINT (Bruker, 2010)'
_computing_data_collection 'APEX2 (Bruker, 2010)'
_computing_data_reduction 'SAINT (Bruker, 2010)'
_computing_molecular_graphics 'DIAMOND (Brandenburg, 2010)'
_computing_publication_material 'SHELXL97 (Sheldrick, 2008)'
_computing_structure_refinement 'SHELXL97 (Sheldrick, 2008)'
_computing_structure_solution 'SHELXS97 (Sheldrick, 2008)'
_diffrn_ambient_temperature 293(2)
_diffrn_measured_fraction_theta_full 1.000
_diffrn_measured_fraction_theta_max 1.000
_diffrn_measurement_device_type 'Bruker APEXII CCD area-detector'
_diffrn_measurement_method '\f & \w scans'
_diffrn_radiation_monochromator graphite
_diffrn_radiation_source 'fine-focus sealed tube'
_diffrn_radiation_type MoK\a
_diffrn_radiation_wavelength 0.71073
_diffrn_reflns_av_R_equivalents 0.0323
_diffrn_reflns_av_sigmaI/netI 0.0284
_diffrn_reflns_limit_h_max 10
_diffrn_reflns_limit_h_min -10
_diffrn_reflns_limit_k_max 8
_diffrn_reflns_limit_k_min -14
_diffrn_reflns_limit_l_max 14
_diffrn_reflns_limit_l_min -16
_diffrn_reflns_number 6656
_diffrn_reflns_theta_full 26.03
_diffrn_reflns_theta_max 26.03
_diffrn_reflns_theta_min 2.37
_diffrn_standards_decay_% 0
_exptl_absorpt_coefficient_mu 0.291
_exptl_absorpt_correction_T_max 0.9549
_exptl_absorpt_correction_T_min 0.8801
_exptl_absorpt_correction_type multi-scan
_exptl_absorpt_process_details '(SADABS; Bruker, 2000)'
_exptl_crystal_colour colourless
_exptl_crystal_density_diffrn 1.587
_exptl_crystal_density_method 'not measured'
_exptl_crystal_description plate
_exptl_crystal_F_000 600
_exptl_crystal_size_max 0.45
_exptl_crystal_size_mid 0.29
_exptl_crystal_size_min 0.16
_refine_diff_density_max 0.185
_refine_diff_density_min -0.403
_refine_ls_extinction_method none
_refine_ls_goodness_of_fit_ref 1.048
_refine_ls_hydrogen_treatment mixed
_refine_ls_matrix_type full
_refine_ls_number_parameters 196
_refine_ls_number_reflns 2377
_refine_ls_number_restraints 0
_refine_ls_restrained_S_all 1.048
_refine_ls_R_factor_all 0.0412
_refine_ls_R_factor_gt 0.0323
_refine_ls_shift/su_max 0.001
_refine_ls_shift/su_mean 0.000
_refine_ls_structure_factor_coef Fsqd
_refine_ls_weighting_details 'calc w=1/[\s^2^(Fo^2^)+(0.0546P)^2^+0.1486P] where P=(Fo^2^+2Fc^2^)/3'
_refine_ls_weighting_scheme calc
_refine_ls_wR_factor_gt 0.0878
_refine_ls_wR_factor_ref 0.0933
_reflns_number_gt 1976
_reflns_number_total 2377
_reflns_threshold_expression I>2sigma(I)
_cod_data_source_file pv2583.cif
_cod_data_source_block I
_cod_original_sg_symbol_H-M 'P 21/n'
_cod_database_code 2236553
_cod_database_fobs_code 2236553

loop_
_symmetry_equiv_pos_as_xyz
'x, y, z'
'-x+1/2, y+1/2, -z+1/2'
'-x, -y, -z'
'x-1/2, -y-1/2, z-1/2'

loop_
_atom_site_type_symbol
_atom_site_label
_atom_site_fract_x
_atom_site_fract_y
_atom_site_fract_z
_atom_site_U_iso_or_equiv
_atom_site_adp_type
_atom_site_calc_flag
_atom_site_refinement_flags
_atom_site_occupancy
_atom_site_symmetry_multiplicity
S S 0.01967(5) 0.48062(3) 0.75579(3) 0.03308(15) Uani d . 1 1
C C1 0.4028(2) 0.33089(14) 0.95900(13) 0.0353(4) Uani d . 1 1
C C2 0.3254(2) 0.46070(16) 1.08388(13) 0.0422(4) Uani d . 1 1
H H2A 0.2577 0.5207 1.1019 0.051 Uiso calc R 1 1
C C3 0.4431(2) 0.41520(16) 1.15527(15) 0.0498(5) Uani d . 1 1
H H3A 0.4602 0.4431 1.2227 0.060 Uiso calc R 1 1
C C4 0.5372(2) 0.32455(17) 1.12244(15) 0.0507(5) Uani d . 1 1
H H4A 0.6183 0.2919 1.1706 0.061 Uiso calc R 1 1
C C5 0.32224(19) 0.58057(14) 0.50457(12) 0.0328(4) Uani d . 1 1
C C6 0.4389(2) 0.72057(15) 0.40373(14) 0.0435(4) Uani d . 1 1
H H6A 0.4403 0.7583 0.3408 0.052 Uiso calc R 1 1
C C7 0.5485(2) 0.75007(17) 0.48542(16) 0.0514(5) Uani d . 1 1
H H7A 0.6271 0.8081 0.4808 0.062 Uiso calc R 1 1
C C8 0.5392(2) 0.69007(16) 0.57723(15) 0.0483(5) Uani d . 1 1
H H8A 0.6150 0.7092 0.6342 0.058 Uiso calc R 1 1
N N1 0.3820(2) 0.29315(15) 0.86293(12) 0.0455(4) Uani d . 1 1
H H1NA 0.312(2) 0.3295(18) 0.8188(16) 0.050(6) Uiso d . 1 1
H H1NB 0.435(3) 0.227(2) 0.8471(16) 0.065(6) Uiso d . 1 1
N N2 0.30658(17) 0.41906(12) 0.98686(11) 0.0362(3) Uani d . 1 1
H H2N 0.230(2) 0.4489(17) 0.9436(15) 0.042(5) Uiso d . 1 1
N N3 0.51952(18) 0.28162(13) 1.02800(12) 0.0458(4) Uani d . 1 1
N N4 0.2118(2) 0.49912(14) 0.51195(14) 0.0425(4) Uani d . 1 1
H H4NA 0.207(2) 0.4694(18) 0.5680(17) 0.047(6) Uiso d . 1 1
H H4NB 0.157(2) 0.4774(17) 0.4623(17) 0.044(6) Uiso d . 1 1
N N5 0.32700(18) 0.63601(13) 0.41351(11) 0.0365(3) Uani d . 1 1
H H5N 0.258(3) 0.6232(18) 0.3654(17) 0.055(6) Uiso d . 1 1
N N6 0.43008(17) 0.60804(13) 0.58842(11) 0.0407(4) Uani d . 1 1
O O1 0.16275(15) 0.42397(11) 0.71839(9) 0.0458(3) Uani d . 1 1
O O2 0.06654(16) 0.51991(11) 0.86283(9) 0.0481(3) Uani d . 1 1
O O3 -0.03729(15) 0.57920(10) 0.68927(9) 0.0455(3) Uani d . 1 1
O O4 -0.11722(15) 0.39661(11) 0.75484(9) 0.0470(3) Uani d . 1 1

loop_
_atom_site_aniso_label
_atom_site_aniso_U_11
_atom_site_aniso_U_22
_atom_site_aniso_U_33
_atom_site_aniso_U_12
_atom_site_aniso_U_13
_atom_site_aniso_U_23
S 0.0389(2) 0.0320(2) 0.0269(2) -0.00002(16) -0.00122(16) 0.00050(15)
C1 0.0331(8) 0.0321(8) 0.0402(9) -0.0035(6) 0.0027(7) 0.0042(7)
C2 0.0478(10) 0.0425(10) 0.0379(10) -0.0031(8) 0.0115(8) 0.0015(7)
C3 0.0645(12) 0.0507(12) 0.0324(9) -0.0060(9) -0.0003(8) 0.0056(8)
C4 0.0527(11) 0.0497(11) 0.0454(11) -0.0019(9) -0.0103(9) 0.0149(8)
C5 0.0334(8) 0.0348(9) 0.0300(8) 0.0057(7) 0.0039(6) -0.0010(6)
C6 0.0446(10) 0.0397(10) 0.0475(10) 0.0027(8) 0.0106(8) 0.0083(8)
C7 0.0492(11) 0.0425(11) 0.0611(12) -0.0085(9) 0.0010(9) 0.0039(9)
C8 0.0470(10) 0.0452(11) 0.0496(11) -0.0040(9) -0.0064(8) -0.0052(9)
N1 0.0529(10) 0.0413(9) 0.0402(9) 0.0099(7) -0.0023(7) -0.0033(7)
N2 0.0327(7) 0.0390(8) 0.0359(8) 0.0016(6) 0.0011(6) 0.0042(6)
N3 0.0454(8) 0.0429(9) 0.0468(9) 0.0057(7) -0.0030(7) 0.0083(7)
N4 0.0437(9) 0.0510(10) 0.0318(8) -0.0089(7) 0.0005(7) 0.0033(7)
N5 0.0367(8) 0.0414(8) 0.0306(8) 0.0012(6) 0.0013(6) 0.0015(6)
N6 0.0427(8) 0.0446(9) 0.0334(7) -0.0002(6) -0.0012(6) -0.0012(6)
O1 0.0516(7) 0.0509(8) 0.0354(7) 0.0103(6) 0.0074(5) 0.0021(5)
O2 0.0541(8) 0.0532(8) 0.0334(7) 0.0134(6) -0.0093(5) -0.0125(5)
O3 0.0528(7) 0.0358(7) 0.0451(7) -0.0001(5) -0.0055(6) 0.0084(5)
O4 0.0518(8) 0.0488(8) 0.0387(7) -0.0128(6) -0.0012(5) 0.0086(5)

loop_
_atom_type_symbol
_atom_type_description
_atom_type_scat_dispersion_real
_atom_type_scat_dispersion_imag
_atom_type_scat_source
C C 0.0033 0.0016 'International Tables Vol C Tables 4.2.6.8 and 6.1.1.4'
H H 0.0000 0.0000 'International Tables Vol C Tables 4.2.6.8 and 6.1.1.4'
N N 0.0061 0.0033 'International Tables Vol C Tables 4.2.6.8 and 6.1.1.4'
O O 0.0106 0.0060 'International Tables Vol C Tables 4.2.6.8 and 6.1.1.4'
S S 0.1246 0.1234 'International Tables Vol C Tables 4.2.6.8 and 6.1.1.4'

loop_
_geom_angle_atom_site_label_1
_geom_angle_atom_site_label_2
_geom_angle_atom_site_label_3
_geom_angle
O3 S O1 110.49(8)
O3 S O4 108.64(7)
O1 S O4 109.60(8)
O3 S O2 110.46(7)
O1 S O2 109.27(7)
O4 S O2 108.34(8)
N1 C1 N3 119.53(16)
N1 C1 N2 119.43(16)
N3 C1 N2 121.03(16)
N2 C2 C3 119.86(17)
N2 C2 H2A 120.1
C3 C2 H2A 120.1
C2 C3 C4 116.45(18)
C2 C3 H3A 121.8
C4 C3 H3A 121.8
N3 C4 C3 124.65(16)
N3 C4 H4A 117.7
C3 C4 H4A 117.7
N4 C5 N6 119.26(15)
N4 C5 N5 119.79(15)
N6 C5 N5 120.95(15)
C7 C6 N5 119.64(17)
C7 C6 H6A 120.2
N5 C6 H6A 120.2
C6 C7 C8 117.11(17)
C6 C7 H7A 121.4
C8 C7 H7A 121.4
N6 C8 C7 124.08(17)
N6 C8 H8A 118.0
C7 C8 H8A 118.0
C1 N1 H1NA 118.1(14)
C1 N1 H1NB 119.0(14)
H1NA N1 H1NB 122.7(19)
C2 N2 C1 121.12(15)
C2 N2 H2N 117.7(13)
C1 N2 H2N 121.2(13)
C4 N3 C1 116.88(16)
C5 N4 H4NA 118.6(14)
C5 N4 H4NB 119.6(15)
H4NA N4 H4NB 122(2)
C6 N5 C5 121.10(16)
C6 N5 H5N 118.3(15)
C5 N5 H5N 120.4(15)
C8 N6 C5 117.11(15)

loop_
_geom_bond_atom_site_label_1
_geom_bond_atom_site_label_2
_geom_bond_distance
S O3 1.4656(12)
S O1 1.4675(13)
S O4 1.4709(12)
S O2 1.4710(12)
C1 N1 1.316(2)
C1 N3 1.347(2)
C1 N2 1.356(2)
C2 N2 1.343(2)
C2 C3 1.353(3)
C2 H2A 0.9300
C3 C4 1.390(3)
C3 H3A 0.9300
C4 N3 1.318(2)
C4 H4A 0.9300
C5 N4 1.308(2)
C5 N6 1.350(2)
C5 N5 1.352(2)
C6 C7 1.343(3)
C6 N5 1.347(2)
C6 H6A 0.9300
C7 C8 1.392(3)
C7 H7A 0.9300
C8 N6 1.314(2)
C8 H8A 0.9300
N1 H1NA 0.86(2)
N1 H1NB 0.91(2)
N2 H2N 0.86(2)
N4 H4NA 0.81(2)
N4 H4NB 0.78(2)
N5 H5N 0.80(2)

loop_
_geom_hbond_atom_site_label_D
_geom_hbond_atom_site_label_H
_geom_hbond_atom_site_label_A
_geom_hbond_site_symmetry_A
_geom_hbond_distance_DH
_geom_hbond_distance_HA
_geom_hbond_distance_DA
_geom_hbond_angle_DHA
N1 H1NA O1 1_555 0.86(2) 1.99(2) 2.853(2) 175.5(17)
N1 H1NB O3 2_546 0.91(2) 1.97(2) 2.882(2) 176.9(2)
N2 H2N O2 1_555 0.86(2) 1.79(2) 2.640(2) 174.7(18)
N4 H4NA O1 1_555 0.81(2) 2.10(2) 2.902(2) 167.6(19)
N4 H4NB O3 3_566 0.78(2) 2.19(2) 2.962(2) 171.0(2)
N5 H5N O4 3_566 0.80(2) 1.84(2) 2.631(2) 172.6(2)
C2 H2A O4 3_567 0.93 2.50 3.295(2) 144.2
C3 H3A N6 3_667 0.93 2.58 3.382(2) 144.8
C4 H4A O1 4_666 0.93 2.57 3.231(2) 128.2
C7 H7A O2 4_675 0.93 2.51 3.101(2) 121.3
C8 H8A O4 2_556 0.93 2.59 3.237(2) 126.9

loop_
_cod_related_entry_id
_cod_related_entry_database
_cod_related_entry_code
1 ChemSpider 30658143
